data_2230501
loop_
_publ_author_name
'Saraswathi, B. S.'
'Foro, Sabine'
'Gowda, B. Thimme'

_publ_section_title
;
 <i>N</i>-(4-Methylphenyl)-<i>N</i>'-phenylbutanediamide monohydrate
;
_journal_coeditor_code TK2744
_journal_issue 6
_journal_name_full 'Acta Crystallographica Section E'
_journal_page_first o1495
_journal_paper_doi 10.1107/S1600536811018915
_journal_volume 67
_journal_year 2011
_chemical_formula_iupac 'C17 H18 N2 O2, H2 O'
_chemical_formula_moiety 'C17 H18 N2 O2, H2 O'
_chemical_formula_sum 'C17 H20 N2 O3'
_chemical_formula_weight 300.35
_chemical_name_systematic
;
<i>N</i>-(4-Methylphenyl)-<i>N</i>'-phenylbutanediamide monohydrate
;
_space_group_IT_number 14
_symmetry_cell_setting monoclinic
_symmetry_space_group_name_Hall '-P 2yn'
_symmetry_space_group_name_H-M 'P 1 21/n 1'
_atom_sites_solution_hydrogens geom
_atom_sites_solution_primary direct
_atom_sites_solution_secondary difmap
_audit_creation_method SHELXL-97
_cell_angle_alpha 90.00
_cell_angle_beta 102.90(2)
_cell_angle_gamma 90.00
_cell_formula_units_Z 4
_cell_length_a 15.242(4)
_cell_length_b 4.9050(10)
_cell_length_c 21.540(5)
_cell_measurement_reflns_used 897
_cell_measurement_temperature 293(2)
_cell_measurement_theta_max 27.80
_cell_measurement_theta_min 2.62
_cell_volume 1569.7(6)
_computing_cell_refinement
;
CrysAlis RED (Oxford Diffraction, 2009)
;
_computing_data_collection
;
CrysAlis CCD (Oxford Diffraction, 2009)
;
_computing_data_reduction
;
CrysAlis RED (Oxford Diffraction, 2009)
;
_computing_molecular_graphics 'PLATON (Spek, 2009)'
_computing_publication_material 'SHELXL97 (Sheldrick, 2008)'
_computing_structure_refinement 'SHELXL97 (Sheldrick, 2008)'
_computing_structure_solution 'SHELXS97 (Sheldrick, 2008)'
_diffrn_ambient_temperature 293(2)
_diffrn_measured_fraction_theta_full 0.978
_diffrn_measured_fraction_theta_max 0.978
_diffrn_measurement_device_type
;
Oxford Diffraction Xcalibur diffractometer
with a Sapphire CCD detector
;
_diffrn_measurement_method
;
Rotation method data acquisition using \w
;
_diffrn_radiation_monochromator graphite
_diffrn_radiation_source 'fine-focus sealed tube'
_diffrn_radiation_type MoK\a
_diffrn_radiation_wavelength 0.71073
_diffrn_reflns_av_R_equivalents 0.0579
_diffrn_reflns_av_sigmaI/netI 0.1146
_diffrn_reflns_limit_h_max 15
_diffrn_reflns_limit_h_min -18
_diffrn_reflns_limit_k_max 4
_diffrn_reflns_limit_k_min -5
_diffrn_reflns_limit_l_max 21
_diffrn_reflns_limit_l_min -25
_diffrn_reflns_number 5068
_diffrn_reflns_theta_full 25.35
_diffrn_reflns_theta_max 25.35
_diffrn_reflns_theta_min 2.93
_diffrn_standards_decay_% 0
_exptl_absorpt_coefficient_mu 0.088
_exptl_absorpt_correction_T_max 0.9930
_exptl_absorpt_correction_T_min 0.9624
_exptl_absorpt_correction_type multi-scan
_exptl_absorpt_process_details
;
(CrysAlis RED; Oxford Diffraction, 2009)
;
_exptl_crystal_colour colourless
_exptl_crystal_density_diffrn 1.271
_exptl_crystal_density_method 'not measured'
_exptl_crystal_description needle
_exptl_crystal_F_000 640
_exptl_crystal_size_max 0.44
_exptl_crystal_size_mid 0.12
_exptl_crystal_size_min 0.08
_refine_diff_density_max 0.351
_refine_diff_density_min -0.312
_refine_ls_extinction_method none
_refine_ls_goodness_of_fit_ref 1.163
_refine_ls_hydrogen_treatment mixed
_refine_ls_matrix_type full
_refine_ls_number_parameters 211
_refine_ls_number_reflns 2805
_refine_ls_number_restraints 5
_refine_ls_restrained_S_all 1.162
_refine_ls_R_factor_all 0.2276
_refine_ls_R_factor_gt 0.1173
_refine_ls_shift/su_max 0.000
_refine_ls_shift/su_mean 0.000
_refine_ls_structure_factor_coef Fsqd
_refine_ls_weighting_details 'calc w=1/[\s^2^(Fo^2^)+(0.0521P)^2^+3.4170P] where P=(Fo^2^+2Fc^2^)/3'
_refine_ls_weighting_scheme calc
_refine_ls_wR_factor_gt 0.1960
_refine_ls_wR_factor_ref 0.2392
_reflns_number_gt 1356
_reflns_number_total 2805
_reflns_threshold_expression I>2\s(I)
_cod_data_source_file tk2744.cif
_cod_data_source_block I
_cod_original_sg_symbol_H-M 'P 21/n'
_cod_database_code 2230501
_cod_database_fobs_code 2230501

loop_
_symmetry_equiv_pos_as_xyz
'x, y, z'
'-x+1/2, y+1/2, -z+1/2'
'-x, -y, -z'
'x-1/2, -y-1/2, z-1/2'

loop_
_atom_site_type_symbol
_atom_site_label
_atom_site_fract_x
_atom_site_fract_y
_atom_site_fract_z
_atom_site_U_iso_or_equiv
_atom_site_adp_type
_atom_site_calc_flag
_atom_site_refinement_flags
_atom_site_occupancy
_atom_site_symmetry_multiplicity
_atom_site_disorder_assembly
_atom_site_disorder_group
C C1 1.1172(4) 0.2471(13) 0.3698(3) 0.0477(16) Uani d . 1 1 . .
C C2 1.0806(5) 0.4142(15) 0.3191(3) 0.063(2) Uani d . 1 1 . .
H H2 1.0187 0.4183 0.3031 0.076 Uiso calc R 1 1 . .
C C3 1.1363(6) 0.5749(17) 0.2923(4) 0.080(2) Uani d . 1 1 . .
H H3 1.1113 0.6843 0.2576 0.096 Uiso calc R 1 1 . .
C C4 1.2289(6) 0.5780(17) 0.3157(4) 0.090(3) Uani d . 1 1 . .
H H4 1.2656 0.6879 0.2971 0.108 Uiso calc R 1 1 . .
C C5 1.2648(5) 0.4153(18) 0.3667(4) 0.089(3) Uani d . 1 1 . .
H H5 1.3267 0.4150 0.3831 0.107 Uiso calc R 1 1 . .
C C6 1.2101(4) 0.2525(16) 0.3940(3) 0.071(2) Uani d . 1 1 . .
H H6 1.2354 0.1448 0.4289 0.085 Uiso calc R 1 1 . .
C C7 0.9812(4) -0.0135(12) 0.3804(3) 0.0426(16) Uani d . 1 1 . .
C C8 0.9514(3) -0.2274(13) 0.4215(3) 0.0440(16) Uani d . 1 1 . .
H H8A 0.9736 -0.1789 0.4659 0.053 Uiso calc R 1 1 . .
H H8B 0.9781 -0.4008 0.4144 0.053 Uiso calc R 1 1 . .
C C9 0.8499(4) -0.2600(12) 0.4085(3) 0.0487(17) Uani d . 1 1 . .
H H9A 0.8356 -0.4171 0.4317 0.058 Uiso calc R 1 1 . .
H H9B 0.8272 -0.2944 0.3634 0.058 Uiso calc R 1 1 . .
C C10 0.8029(4) -0.0102(12) 0.4276(3) 0.0418(16) Uani d . 1 1 . .
C C11 0.6627(4) 0.2679(12) 0.3937(3) 0.0399(15) Uani d . 1 1 . .
C C12 0.6588(4) 0.3788(13) 0.4515(3) 0.0477(17) Uani d . 1 1 . .
H H7 0.6988 0.3221 0.4884 0.057 Uiso calc R 1 1 . .
C C13 0.5948(4) 0.5757(14) 0.4546(3) 0.0555(18) Uani d . 1 1 . .
H H13 0.5927 0.6499 0.4940 0.067 Uiso calc R 1 1 . .
C C14 0.5343(4) 0.6647(12) 0.4013(4) 0.0497(17) Uani d . 1 1 . .
C C15 0.5394(4) 0.5532(14) 0.3437(3) 0.0569(19) Uani d . 1 1 . .
H H15 0.4995 0.6109 0.3068 0.068 Uiso calc R 1 1 . .
C C16 0.6028(4) 0.3567(13) 0.3398(3) 0.0513(17) Uani d . 1 1 . .
H H16 0.6051 0.2835 0.3004 0.062 Uiso calc R 1 1 . .
C C17 0.4654(5) 0.8807(15) 0.4067(4) 0.086(3) Uani d . 1 1 . .
H H17A 0.4060 0.8100 0.3904 0.103 Uiso calc R 1 1 . .
H H17B 0.4746 1.0382 0.3824 0.103 Uiso calc R 1 1 . .
H H17C 0.4719 0.9309 0.4505 0.103 Uiso calc R 1 1 . .
N N1 1.0664(3) 0.0735(11) 0.4004(2) 0.0475(14) Uani d D 1 1 . .
H H1N 1.095(3) -0.005(11) 0.4340(17) 0.057 Uiso d D 1 1 . .
N N2 0.7246(3) 0.0584(10) 0.3870(2) 0.0421(13) Uani d D 1 1 . .
H H2N 0.716(4) -0.031(10) 0.3519(16) 0.051 Uiso d D 1 1 . .
O O1 0.9311(3) 0.0725(11) 0.3319(2) 0.0762(16) Uani d . 1 1 . .
O O2 0.8342(3) 0.1165(8) 0.47672(18) 0.0509(12) Uani d . 1 1 . .
O O3 0.7946(3) 0.3120(9) 0.2425(2) 0.0596(13) Uani d D 1 1 . .
H H31 0.839(3) 0.268(11) 0.273(2) 0.071 Uiso d D 1 1 . .
H H32 0.773(4) 0.460(8) 0.253(3) 0.071 Uiso d D 1 1 . .

loop_
_atom_site_aniso_label
_atom_site_aniso_U_11
_atom_site_aniso_U_22
_atom_site_aniso_U_33
_atom_site_aniso_U_12
_atom_site_aniso_U_13
_atom_site_aniso_U_23
C1 0.054(4) 0.044(4) 0.040(4) -0.001(4) 0.001(3) -0.004(3)
C2 0.069(5) 0.070(5) 0.049(4) 0.004(4) 0.011(4) 0.007(4)
C3 0.102(7) 0.073(6) 0.063(5) 0.011(6) 0.011(5) 0.020(5)
C4 0.100(7) 0.078(6) 0.084(6) -0.026(6) 0.003(5) 0.008(5)
C5 0.071(5) 0.099(7) 0.088(6) -0.024(5) -0.004(5) 0.025(6)
C6 0.057(5) 0.076(6) 0.068(5) -0.015(4) -0.009(4) 0.015(4)
C7 0.039(3) 0.043(4) 0.043(4) 0.008(3) 0.002(3) -0.005(3)
C8 0.036(3) 0.039(4) 0.053(4) 0.003(3) 0.003(3) -0.008(3)
C9 0.042(4) 0.032(4) 0.065(4) -0.002(3) -0.004(3) -0.011(3)
C10 0.036(3) 0.040(4) 0.044(4) -0.009(3) -0.003(3) 0.005(3)
C11 0.037(3) 0.034(4) 0.045(4) -0.004(3) 0.001(3) -0.003(3)
C12 0.037(3) 0.052(4) 0.049(4) 0.002(3) -0.001(3) -0.001(4)
C13 0.047(4) 0.060(5) 0.058(4) -0.001(4) 0.009(3) -0.007(4)
C14 0.036(4) 0.031(4) 0.083(5) -0.002(3) 0.015(4) 0.003(4)
C15 0.041(4) 0.054(5) 0.067(5) 0.009(4) -0.004(3) 0.013(4)
C16 0.046(4) 0.054(4) 0.047(4) 0.003(4) -0.004(3) 0.005(3)
C17 0.072(5) 0.071(6) 0.113(7) -0.001(5) 0.016(5) 0.004(5)
N1 0.043(3) 0.052(4) 0.040(3) 0.002(3) -0.005(2) 0.012(3)
N2 0.036(3) 0.043(3) 0.041(3) -0.002(3) -0.004(2) -0.009(3)
O1 0.051(3) 0.100(4) 0.062(3) 0.001(3) -0.020(2) 0.032(3)
O2 0.050(3) 0.047(3) 0.046(2) 0.006(2) -0.010(2) -0.005(2)
O3 0.060(3) 0.053(3) 0.056(3) 0.009(2) -0.008(2) 0.005(2)

loop_
_atom_type_symbol
_atom_type_description
_atom_type_scat_dispersion_real
_atom_type_scat_dispersion_imag
_atom_type_scat_source
C C 0.0033 0.0016 'International Tables Vol C Tables 4.2.6.8 and 6.1.1.4'
H H 0.0000 0.0000 'International Tables Vol C Tables 4.2.6.8 and 6.1.1.4'
N N 0.0061 0.0033 'International Tables Vol C Tables 4.2.6.8 and 6.1.1.4'
O O 0.0106 0.0060 'International Tables Vol C Tables 4.2.6.8 and 6.1.1.4'

loop_
_geom_angle_atom_site_label_1
_geom_angle_atom_site_label_2
_geom_angle_atom_site_label_3
_geom_angle_site_symmetry_1
_geom_angle_site_symmetry_3
_geom_angle
_geom_angle_publ_flag
C2 C1 C6 . . 118.8(7) ?
C2 C1 N1 . . 124.2(6) ?
C6 C1 N1 . . 117.0(6) ?
C3 C2 C1 . . 119.6(7) ?
C3 C2 H2 . . 120.2 ?
C1 C2 H2 . . 120.2 ?
C2 C3 C4 . . 121.7(7) ?
C2 C3 H3 . . 119.1 ?
C4 C3 H3 . . 119.1 ?
C5 C4 C3 . . 118.5(8) ?
C5 C4 H4 . . 120.8 ?
C3 C4 H4 . . 120.8 ?
C4 C5 C6 . . 120.6(8) ?
C4 C5 H5 . . 119.7 ?
C6 C5 H5 . . 119.7 ?
C5 C6 C1 . . 120.8(7) ?
C5 C6 H6 . . 119.6 ?
C1 C6 H6 . . 119.6 ?
O1 C7 N1 . . 122.6(6) ?
O1 C7 C8 . . 122.0(5) ?
N1 C7 C8 . . 115.4(5) ?
C7 C8 C9 . . 113.1(5) ?
C7 C8 H8A . . 109.0 ?
C9 C8 H8A . . 109.0 ?
C7 C8 H8B . . 109.0 ?
C9 C8 H8B . . 109.0 ?
H8A C8 H8B . . 107.8 ?
C8 C9 C10 . . 112.8(5) ?
C8 C9 H9A . . 109.0 ?
C10 C9 H9A . . 109.0 ?
C8 C9 H9B . . 109.0 ?
C10 C9 H9B . . 109.0 ?
H9A C9 H9B . . 107.8 ?
O2 C10 N2 . . 123.2(6) ?
O2 C10 C9 . . 121.7(5) ?
N2 C10 C9 . . 115.1(5) ?
C12 C11 C16 . . 119.0(6) ?
C12 C11 N2 . . 122.9(5) ?
C16 C11 N2 . . 118.1(5) ?
C11 C12 C13 . . 119.6(6) ?
C11 C12 H7 . . 120.2 ?
C13 C12 H7 . . 120.2 ?
C14 C13 C12 . . 122.0(6) ?
C14 C13 H13 . . 119.0 ?
C12 C13 H13 . . 119.0 ?
C13 C14 C15 . . 117.8(6) ?
C13 C14 C17 . . 120.4(7) ?
C15 C14 C17 . . 121.8(6) ?
C14 C15 C16 . . 120.9(6) ?
C14 C15 H15 . . 119.5 ?
C16 C15 H15 . . 119.5 ?
C11 C16 C15 . . 120.7(6) ?
C11 C16 H16 . . 119.7 ?
C15 C16 H16 . . 119.7 ?
C14 C17 H17A . . 109.5 ?
C14 C17 H17B . . 109.5 ?
H17A C17 H17B . . 109.5 ?
C14 C17 H17C . . 109.5 ?
H17A C17 H17C . . 109.5 ?
H17B C17 H17C . . 109.5 ?
C7 N1 C1 . . 129.4(5) ?
C7 N1 H1N . . 114(4) ?
C1 N1 H1N . . 116(4) ?
C10 N2 C11 . . 128.4(5) ?
C10 N2 H2N . . 113(4) ?
C11 N2 H2N . . 119(4) ?
H31 O3 H32 . . 107(3) ?

loop_
_geom_bond_atom_site_label_1
_geom_bond_atom_site_label_2
_geom_bond_site_symmetry_2
_geom_bond_distance
_geom_bond_publ_flag
C1 C2 . 1.380(8) ?
C1 C6 . 1.396(8) ?
C1 N1 . 1.410(8) ?
C2 C3 . 1.377(10) ?
C2 H2 . 0.9300 ?
C3 C4 . 1.388(10) ?
C3 H3 . 0.9300 ?
C4 C5 . 1.370(10) ?
C4 H4 . 0.9300 ?
C5 C6 . 1.376(9) ?
C5 H5 . 0.9300 ?
C6 H6 . 0.9300 ?
C7 O1 . 1.222(6) ?
C7 N1 . 1.343(7) ?
C7 C8 . 1.507(8) ?
C8 C9 . 1.517(7) ?
C8 H8A . 0.9700 ?
C8 H8B . 0.9700 ?
C9 C10 . 1.522(8) ?
C9 H9A . 0.9700 ?
C9 H9B . 0.9700 ?
C10 O2 . 1.227(6) ?
C10 N2 . 1.356(6) ?
C11 C12 . 1.372(8) ?
C11 C16 . 1.378(7) ?
C11 N2 . 1.424(7) ?
C12 C13 . 1.385(8) ?
C12 H7 . 0.9300 ?
C13 C14 . 1.373(8) ?
C13 H13 . 0.9300 ?
C14 C15 . 1.374(9) ?
C14 C17 . 1.515(9) ?
C15 C16 . 1.381(8) ?
C15 H15 . 0.9300 ?
C16 H16 . 0.9300 ?
C17 H17A . 0.9600 ?
C17 H17B . 0.9600 ?
C17 H17C . 0.9600 ?
N1 H1N . 0.85(2) ?
N2 H2N . 0.859(19) ?
O3 H31 . 0.854(19) ?
O3 H32 . 0.847(19) ?

loop_
_geom_hbond_atom_site_label_D
_geom_hbond_atom_site_label_H
_geom_hbond_atom_site_label_A
_geom_hbond_site_symmetry_A
_geom_hbond_distance_DH
_geom_hbond_distance_HA
_geom_hbond_distance_DA
_geom_hbond_angle_DHA
N1 H1N O2 3_756 0.85(2) 2.06(2) 2.895(6) 168(6)
N2 H2N O3 2_645 0.859(19) 2.15(2) 2.992(6) 169(5)
O3 H31 O1 . 0.854(19) 1.93(2) 2.762(6) 165(5)
O3 H32 O3 2_655 0.847(19) 2.03(2) 2.858(5) 166(5)

loop_
_geom_torsion_atom_site_label_1
_geom_torsion_atom_site_label_2
_geom_torsion_atom_site_label_3
_geom_torsion_atom_site_label_4
_geom_torsion_site_symmetry_1
_geom_torsion_site_symmetry_2
_geom_torsion_site_symmetry_3
_geom_torsion_site_symmetry_4
_geom_torsion
_geom_torsion_publ_flag
C6 C1 C2 C3 . . . . 2.1(10) ?
N1 C1 C2 C3 . . . . -179.6(6) ?
C1 C2 C3 C4 . . . . -1.3(12) ?
C2 C3 C4 C5 . . . . 0.1(13) ?
C3 C4 C5 C6 . . . . 0.1(13) ?
C4 C5 C6 C1 . . . . 0.7(13) ?
C2 C1 C6 C5 . . . . -1.9(11) ?
N1 C1 C6 C5 . . . . 179.7(7) ?
O1 C7 C8 C9 . . . . -16.9(8) ?
N1 C7 C8 C9 . . . . 163.6(5) ?
C7 C8 C9 C10 . . . . -67.0(7) ?
C8 C9 C10 O2 . . . . -40.1(8) ?
C8 C9 C10 N2 . . . . 140.3(5) ?
C16 C11 C12 C13 . . . . 0.3(9) ?
N2 C11 C12 C13 . . . . -177.9(5) ?
C11 C12 C13 C14 . . . . 0.1(9) ?
C12 C13 C14 C15 . . . . -0.5(10) ?
C12 C13 C14 C17 . . . . -179.9(6) ?
C13 C14 C15 C16 . . . . 0.5(10) ?
C17 C14 C15 C16 . . . . 179.9(6) ?
C12 C11 C16 C15 . . . . -0.3(9) ?
N2 C11 C16 C15 . . . . 177.9(5) ?
C14 C15 C16 C11 . . . . -0.1(10) ?
O1 C7 N1 C1 . . . . -7.0(10) ?
C8 C7 N1 C1 . . . . 172.5(6) ?
C2 C1 N1 C7 . . . . 16.7(10) ?
C6 C1 N1 C7 . . . . -165.0(6) ?
O2 C10 N2 C11 . . . . -4.1(9) ?
C9 C10 N2 C11 . . . . 175.4(5) ?
C12 C11 N2 C10 . . . . -21.1(9) ?
C16 C11 N2 C10 . . . . 160.7(6) ?

loop_
_cod_related_entry_id
_cod_related_entry_database
_cod_related_entry_code
1 ChemSpider 30656741
